data_4021268
loop_
_publ_author_name
'Seiichiro Higashiya'
'Woo Jin Chung'
'Dong Sung Lim'
'Silvana C. Ngo'
'William H. Kelly IV'
'Paul J. Toscano'
'John T. Welch'

_publ_section_title
;
 Synthesis of Mono- and Difluoroacetyltrialkylsilanes
 and the Corresponding Enol Silyl Ethers
;
_journal_name_full 'Journal of Organic Chemistry'
_journal_page_first 6323
_journal_page_last 6328
_journal_paper_doi 10.1021/jo049551o
_journal_volume 69
_journal_year 2004
_chemical_formula_moiety 'C20 H16 F2 O Si'
_chemical_formula_sum 'C20 H16 F2 O Si'
_chemical_formula_weight 338.42
_space_group_IT_number 14
_symmetry_cell_setting monoclinic
_symmetry_space_group_name_Hall '-P 2ybc'
_symmetry_space_group_name_H-M 'P 1 21/c 1'
_cell_angle_alpha 90.00
_cell_angle_beta 96.87(3)
_cell_angle_gamma 90.00
_cell_formula_units_Z 4
_cell_length_a 7.635(4)
_cell_length_b 28.691(11)
_cell_length_c 7.983(3)
_cell_measurement_temperature 296(2)
_cell_volume 1736.2(13)
_diffrn_ambient_temperature 296(2)
_exptl_crystal_density_diffrn 1.295
_cod_original_sg_symbol_H-M 'P 21/c'
_cod_database_code 4021268

loop_
_symmetry_equiv_pos_as_xyz
'x, y, z'
'-x, y+1/2, -z+1/2'
'-x, -y, -z'
'x, -y-1/2, z-1/2'

loop_
_atom_site_label
_atom_site_type_symbol
_atom_site_fract_x
_atom_site_fract_y
_atom_site_fract_z
_atom_site_U_iso_or_equiv
_atom_site_adp_type
_atom_site_occupancy
_atom_site_symmetry_multiplicity
_atom_site_calc_flag
_atom_site_refinement_flags
_atom_site_disorder_assembly
_atom_site_disorder_group
Si1 Si 0.34407(8) 0.36407(2) 0.02494(8) 0.04098(19) Uani 1 1 d . . .
F1 F 0.0480(14) 0.3550(3) -0.3118(11) 0.185(5) Uani 0.65 1 d P . .
F2 F 0.2486(8) 0.3104(2) -0.3616(5) 0.1431(18) Uani 0.65 1 d P . .
F1' F 0.111(2) 0.3552(5) -0.3307(15) 0.150(8) Uani 0.35 1 d P . .
F2' F -0.0511(16) 0.3085(6) -0.2488(16) 0.269(10) Uani 0.35 1 d P . .
O1 O 0.1487(4) 0.28326(10) -0.0017(3) 0.1124(11) Uani 1 1 d . . .
C1 C 0.1925(3) 0.31552(9) -0.0836(3) 0.0547(6) Uani 1 1 d . . .
C2 C 0.1152(6) 0.31471(14) -0.2663(5) 0.0877(10) Uani 1 1 d . . .
C3 C 0.1912(3) 0.40128(8) 0.1324(3) 0.0471(5) Uani 1 1 d . . .
C4 C 0.0474(4) 0.42265(10) 0.0393(4) 0.0624(7) Uani 1 1 d . . .
H4 H 0.0279 0.4181 -0.0767 0.080 Uiso 1 1 calc R . .
C5 C -0.0668(4) 0.45057(11) 0.1164(5) 0.0805(10) Uani 1 1 d . . .
H5 H -0.1616 0.4648 0.0521 0.080 Uiso 1 1 calc R . .
C6 C -0.0408(5) 0.45735(11) 0.2863(6) 0.0876(11) Uani 1 1 d . . .
H6 H -0.1185 0.4760 0.3376 0.080 Uiso 1 1 calc R . .
C7 C 0.0991(6) 0.43687(12) 0.3823(5) 0.0867(11) Uani 1 1 d . . .
H7 H 0.1169 0.4419 0.4981 0.080 Uiso 1 1 calc R . .
C8 C 0.2146(4) 0.40849(10) 0.3056(4) 0.0638(7) Uani 1 1 d . . .
H8 H 0.3084 0.3942 0.3713 0.080 Uiso 1 1 calc R . .
C9 C 0.5057(3) 0.33246(7) 0.1764(3) 0.0442(5) Uani 1 1 d . . .
C10 C 0.4501(3) 0.30252(9) 0.2984(3) 0.0534(6) Uani 1 1 d . . .
H10 H 0.3302 0.2998 0.3073 0.080 Uiso 1 1 calc R . .
C11 C 0.5692(4) 0.27698(10) 0.4059(4) 0.0652(7) Uani 1 1 d . . .
H11 H 0.5294 0.2573 0.4858 0.080 Uiso 1 1 calc R . .
C12 C 0.7475(4) 0.28098(11) 0.3939(4) 0.0695(8) Uani 1 1 d . . .
H12 H 0.8280 0.2635 0.4644 0.080 Uiso 1 1 calc R . .
C13 C 0.8051(4) 0.31033(12) 0.2795(4) 0.0717(8) Uani 1 1 d . . .
H13 H 0.9256 0.3132 0.2738 0.080 Uiso 1 1 calc R . .
C14 C 0.6876(3) 0.33607(10) 0.1708(3) 0.0571(6) Uani 1 1 d . . .
H14 H 0.7302 0.3560 0.0932 0.080 Uiso 1 1 calc R . .
C15 C 0.4549(3) 0.39802(8) -0.1316(3) 0.0466(5) Uani 1 1 d . . .
C16 C 0.4422(4) 0.44661(9) -0.1390(3) 0.0577(6) Uani 1 1 d . . .
H16 H 0.3750 0.4621 -0.0667 0.080 Uiso 1 1 calc R . .
C17 C 0.5278(5) 0.47196(12) -0.2520(4) 0.0776(9) Uani 1 1 d . . .
H17 H 0.5174 0.5043 -0.2554 0.080 Uiso 1 1 calc R . .
C18 C 0.6279(5) 0.44971(15) -0.3590(4) 0.0861(11) Uani 1 1 d . . .
H18 H 0.6865 0.4670 -0.4337 0.080 Uiso 1 1 calc R . .
C19 C 0.6420(4) 0.40197(15) -0.3564(4) 0.0795(9) Uani 1 1 d . . .
H19 H 0.7086 0.3869 -0.4302 0.080 Uiso 1 1 calc R . .
C20 C 0.5565(4) 0.37630(11) -0.2430(4) 0.0635(7) Uani 1 1 d . . .
H20 H 0.5671 0.3440 -0.2413 0.080 Uiso 1 1 calc R . .

loop_
_atom_site_aniso_label
_atom_site_aniso_U_11
_atom_site_aniso_U_22
_atom_site_aniso_U_33
_atom_site_aniso_U_23
_atom_site_aniso_U_13
_atom_site_aniso_U_12
Si1 0.0402(3) 0.0386(3) 0.0450(3) 0.0021(2) 0.0086(2) 0.0005(2)
F1 0.230(9) 0.175(8) 0.125(5) -0.017(5) -0.083(5) 0.104(7)
F2 0.185(5) 0.169(4) 0.085(3) -0.043(3) 0.052(3) -0.032(4)
F1' 0.186(12) 0.174(13) 0.075(6) 0.084(8) -0.049(6) -0.109(11)
F2' 0.186(11) 0.354(18) 0.226(12) 0.170(13) -0.136(9) -0.177(12)
O1 0.131(2) 0.1053(19) 0.0933(18) 0.0279(15) -0.0190(16) -0.0702(18)
C1 0.0506(13) 0.0543(14) 0.0592(15) -0.0009(12) 0.0071(11) -0.0050(11)
C2 0.095(3) 0.090(3) 0.074(2) -0.0020(19) -0.0086(19) -0.018(2)
C3 0.0477(12) 0.0392(11) 0.0568(13) 0.0047(10) 0.0170(10) 0.0006(9)
C4 0.0536(15) 0.0611(16) 0.0736(18) 0.0029(13) 0.0122(13) 0.0088(12)
C5 0.0586(17) 0.0650(18) 0.122(3) 0.0040(19) 0.0276(18) 0.0147(14)
C6 0.089(2) 0.0602(18) 0.125(3) -0.0026(19) 0.060(2) 0.0164(17)
C7 0.128(3) 0.0670(19) 0.073(2) -0.0099(16) 0.046(2) 0.007(2)
C8 0.0813(19) 0.0539(15) 0.0586(16) -0.0009(12) 0.0176(14) 0.0090(13)
C9 0.0452(12) 0.0381(10) 0.0494(12) -0.0027(9) 0.0064(9) 0.0011(9)
C10 0.0527(14) 0.0516(13) 0.0561(14) 0.0079(11) 0.0076(11) 0.0008(11)
C11 0.081(2) 0.0527(14) 0.0615(16) 0.0127(12) 0.0044(14) 0.0026(13)
C12 0.0693(18) 0.0660(18) 0.0681(17) 0.0019(14) -0.0124(14) 0.0170(14)
C13 0.0449(14) 0.088(2) 0.080(2) -0.0003(17) -0.0026(13) 0.0071(14)
C14 0.0476(13) 0.0622(15) 0.0613(15) 0.0035(12) 0.0062(11) -0.0033(11)
C15 0.0445(12) 0.0501(12) 0.0459(12) 0.0042(10) 0.0085(9) -0.0002(9)
C16 0.0648(16) 0.0518(14) 0.0578(14) 0.0080(12) 0.0135(12) -0.0030(12)
C17 0.089(2) 0.0671(18) 0.077(2) 0.0232(15) 0.0124(17) -0.0164(16)
C18 0.079(2) 0.114(3) 0.0689(19) 0.029(2) 0.0240(17) -0.020(2)
C19 0.0666(19) 0.115(3) 0.0607(17) 0.0090(18) 0.0260(15) 0.0046(18)
C20 0.0638(16) 0.0689(17) 0.0610(16) 0.0033(13) 0.0210(13) 0.0073(13)

loop_
_geom_bond_atom_site_label_1
_geom_bond_atom_site_label_2
_geom_bond_distance
_geom_bond_site_symmetry_2
_geom_bond_publ_flag
Si1 C9 1.858(2) . ?
Si1 C3 1.865(2) . ?
Si1 C15 1.865(2) . ?
Si1 C1 1.947(3) . ?
F1 F1' 0.52(2) . ?
F1 C2 1.299(8) . ?
F1 F2' 1.641(13) . ?
F2 C2 1.348(6) . ?
F2 F1' 1.696(19) . ?
F1' C2 1.270(12) . ?
F2' C2 1.306(13) . ?
O1 C1 1.204(3) . ?
C1 C2 1.506(4) . ?
C3 C8 1.389(4) . ?
C3 C4 1.392(4) . ?
C4 C5 1.382(4) . ?
C5 C6 1.361(5) . ?
C6 C7 1.370(6) . ?
C7 C8 1.395(4) . ?
C9 C14 1.399(3) . ?
C9 C10 1.402(3) . ?
C10 C11 1.383(4) . ?
C11 C12 1.381(5) . ?
C12 C13 1.354(4) . ?
C13 C14 1.384(4) . ?
C15 C20 1.395(4) . ?
C15 C16 1.398(4) . ?
C16 C17 1.383(4) . ?
C17 C18 1.370(5) . ?
C18 C19 1.374(5) . ?
C19 C20 1.389(4) . ?
